data_8000413
loop_
_publ_author_name
'Takahashi, Yukihiro'
'Takehisa, Mika'
'Tanaka, Eri'
'Harada, Jun'
'Kumai, Reiji'
'Inabe, Tamotsu'

_publ_section_title
;
 Incorporating Spacer Molecules into the Tetrathiafulvalene-p-Chloranil
 Charge-Transfer Framework: Modulating the Neutral-Ionic Phase Transition.
;
_journal_name_full 'The journal of physical chemistry letters'
_journal_page_first 1336
_journal_paper_doi 10.1021/acs.jpclett.9b03847
_journal_year 2020
_chemical_formula_moiety 'C6 H4 S4, 2(C6 Cl4 O2), C20 H12'
_chemical_formula_sum 'C38 H16 Cl8 O4 S4'
_chemical_formula_weight 948.35
_space_group_crystal_system triclinic
_space_group_IT_number 2
_space_group_name_Hall '-P 1'
_space_group_name_H-M_alt 'P -1'
_atom_sites_solution_hydrogens geom
_atom_sites_solution_primary dual
_audit_creation_date 2017-03-02
_audit_creation_method
;
Olex2 1.2
(compiled 2017.02.23 svn.r3390 for OlexSys, GUI svn.r5320)
;
_cell_angle_alpha 67.0648(11)
_cell_angle_beta 82.4814(12)
_cell_angle_gamma 87.1754(12)
_cell_formula_units_Z 2
_cell_length_a 7.6001(5)
_cell_length_b 15.2128(11)
_cell_length_c 17.0597(12)
_cell_measurement_reflns_used 9876
_cell_measurement_temperature 150
_cell_measurement_theta_max 29.981
_cell_measurement_theta_min 2.612
_cell_volume 1800.9(2)
_computing_cell_refinement 'SAINT v8.34A (Bruker, 2013)'
_computing_data_collection 'Bruker APEX2 2014.1-1 (Bruker, 2014)'
_computing_data_reduction 'SAINT v8.34A (Bruker, 2013)'
_computing_molecular_graphics 'Olex2 (Dolomanov et al., 2009)'
_computing_publication_material 'Olex2 (Dolomanov et al., 2009)'
_computing_structure_refinement 'ShelXL (Sheldrick, 2015)'
_computing_structure_solution 'ShelXT (Sheldrick, 2015)'
_diffrn_ambient_temperature 150
_diffrn_detector_area_resol_mean 8.3333
_diffrn_measured_fraction_theta_full 1.000
_diffrn_measured_fraction_theta_max 0.990
_diffrn_measurement_device_type 'Bruker APEX-II CCD'
_diffrn_measurement_method '\f and \w scans'
_diffrn_radiation_type MoK\a
_diffrn_radiation_wavelength 0.71073
_diffrn_reflns_av_R_equivalents 0.0239
_diffrn_reflns_av_unetI/netI 0.0231
_diffrn_reflns_Laue_measured_fraction_full 1.000
_diffrn_reflns_Laue_measured_fraction_max 0.990
_diffrn_reflns_limit_h_max 10
_diffrn_reflns_limit_h_min -10
_diffrn_reflns_limit_k_max 21
_diffrn_reflns_limit_k_min -21
_diffrn_reflns_limit_l_max 23
_diffrn_reflns_limit_l_min -23
_diffrn_reflns_number 39567
_diffrn_reflns_point_group_measured_fraction_full 1.000
_diffrn_reflns_point_group_measured_fraction_max 0.990
_diffrn_reflns_theta_full 25.242
_diffrn_reflns_theta_max 30.013
_diffrn_reflns_theta_min 2.300
_diffrn_source 'rotating-anode X-ray tube'
_diffrn_standards_number 0
_exptl_absorpt_coefficient_mu 0.903
_exptl_absorpt_correction_T_max 0.9420
_exptl_absorpt_correction_T_min 0.9034
_exptl_absorpt_correction_type multi-scan
_exptl_absorpt_process_details
'SADABS-2014/4 (Bruker,2014/4) was used for absorption correction. wR2(int) was 0.0575 before and 0.0389 after correction. The Ratio of minimum to maximum transmission is 0.9590. The \l/2 correction factor is Not present.'
_exptl_crystal_colour green
_exptl_crystal_colour_primary green
_exptl_crystal_density_diffrn 1.749
_exptl_crystal_description plate
_exptl_crystal_F_000 952
_exptl_crystal_size_max 0.15
_exptl_crystal_size_mid 0.07
_exptl_crystal_size_min 0.03
_refine_diff_density_max 0.448
_refine_diff_density_min -0.250
_refine_diff_density_rms 0.061
_refine_ls_extinction_method none
_refine_ls_goodness_of_fit_ref 1.029
_refine_ls_hydrogen_treatment constr
_refine_ls_matrix_type full
_refine_ls_number_parameters 487
_refine_ls_number_reflns 10419
_refine_ls_number_restraints 0
_refine_ls_restrained_S_all 1.029
_refine_ls_R_factor_all 0.0375
_refine_ls_R_factor_gt 0.0277
_refine_ls_shift/su_max 0.001
_refine_ls_shift/su_mean 0.000
_refine_ls_structure_factor_coef Fsqd
_refine_ls_weighting_details 'w=1/[\s^2^(Fo^2^)+(0.0393P)^2^+0.2930P] where P=(Fo^2^+2Fc^2^)/3'
_refine_ls_weighting_scheme calc
_refine_ls_wR_factor_gt 0.0725
_refine_ls_wR_factor_ref 0.0783
_reflns_Friedel_coverage 0.000
_reflns_number_gt 8463
_reflns_number_total 10419
_reflns_threshold_expression 'I > 2\s(I)'
_cod_data_source_file jz9b03847_si_003.cif
_cod_data_source_block (TTF)(perylene)(CA)2_150K
_cod_database_code 8000413
_shelxl_version_number 2014/6
_shelx_space_group_comment
;
The symmetry employed for this shelxl refinement is uniquely defined
by the following loop, which should always be used as a source of
symmetry information in preference to the above space-group names.
They are only intended as comments.
;
_shelx_estimated_absorpt_t_max 0.973
_shelx_estimated_absorpt_t_min 0.876
_olex2_refinement_description
;
1. Fixed Uiso
 At 1.2 times of:
  All C(H) groups
2.a Aromatic/amide H refined with riding coordinates:
 C2(H2), C3(H3), C5(H5), C6(H6), C19(H19), C20(H20), C21(H21), C22(H22),
 C23(H23), C24(H24), C25(H25), C26(H26), C27(H27), C28(H28), C29(H29), C30(H30)
;
_olex2_submission_special_instructions 'No special instructions were received'

loop_
_space_group_symop_operation_xyz
'x, y, z'
'-x, -y, -z'

loop_
_atom_site_label
_atom_site_type_symbol
_atom_site_fract_x
_atom_site_fract_y
_atom_site_fract_z
_atom_site_U_iso_or_equiv
_atom_site_adp_type
_atom_site_occupancy
_atom_site_site_symmetry_order
_atom_site_calc_flag
_atom_site_refinement_flags_posn
C1 C 0.49961(16) 0.29546(8) 0.47483(8) 0.0173(2) Uani 1 1 d .
C2 C 0.35174(18) 0.45937(9) 0.42108(9) 0.0222(3) Uani 1 1 d .
H2 H 0.2906 0.5165 0.4177 0.027 Uiso 1 1 calc R
C3 C 0.40709(18) 0.44205(9) 0.35145(9) 0.0235(3) Uani 1 1 d .
H3 H 0.3876 0.4868 0.2961 0.028 Uiso 1 1 calc R
C4 C 0.55353(16) 0.20622(8) 0.52564(8) 0.0168(2) Uani 1 1 d .
C5 C 0.65903(18) 0.03354(9) 0.58163(9) 0.0227(3) Uani 1 1 d .
H5 H 0.7065 -0.0269 0.5861 0.027 Uiso 1 1 calc R
C6 C 0.59216(18) 0.04989(9) 0.65070(9) 0.0230(3) Uani 1 1 d .
H6 H 0.5923 0.0015 0.7065 0.028 Uiso 1 1 calc R
S1 S 0.39599(4) 0.37314(2) 0.51820(2) 0.02053(7) Uani 1 1 d .
S2 S 0.51556(5) 0.33572(2) 0.36450(2) 0.02065(7) Uani 1 1 d .
S3 S 0.65576(4) 0.12731(2) 0.48340(2) 0.01983(7) Uani 1 1 d .
S4 S 0.50514(4) 0.16120(2) 0.63641(2) 0.01922(7) Uani 1 1 d .
O1 O 0.14975(13) 0.15699(7) 0.40469(6) 0.0263(2) Uani 1 1 d .
O2 O -0.18009(13) 0.34944(7) 0.58637(6) 0.0257(2) Uani 1 1 d .
C7 C 0.06885(16) 0.19939(9) 0.44637(8) 0.0177(2) Uani 1 1 d .
C8 C -0.00026(16) 0.29633(9) 0.40455(8) 0.0173(2) Uani 1 1 d .
C9 C -0.07755(16) 0.34628(8) 0.45067(8) 0.0172(2) Uani 1 1 d .
C10 C -0.10421(16) 0.30592(9) 0.54419(8) 0.0180(2) Uani 1 1 d .
C11 C -0.03252(16) 0.20966(9) 0.58592(8) 0.0178(2) Uani 1 1 d .
C12 C 0.04467(16) 0.15971(8) 0.54012(8) 0.0176(2) Uani 1 1 d .
Cl1 Cl 0.03683(5) 0.34402(2) 0.29519(2) 0.02513(8) Uani 1 1 d .
Cl2 Cl -0.14463(4) 0.46220(2) 0.40211(2) 0.02478(8) Uani 1 1 d .
Cl3 Cl -0.05557(5) 0.16506(2) 0.69533(2) 0.02578(8) Uani 1 1 d .
Cl4 Cl 0.12453(5) 0.04649(2) 0.58871(2) 0.02609(8) Uani 1 1 d .
O3 O 0.38973(12) 0.43452(7) 0.16719(6) 0.0240(2) Uani 1 1 d .
C13 C 0.43983(15) 0.46419(8) 0.09125(8) 0.0163(2) Uani 1 1 d .
C14 C 0.61695(15) 0.50914(8) 0.05559(8) 0.0153(2) Uani 1 1 d .
C15 C 0.67204(15) 0.54229(8) -0.02851(8) 0.0153(2) Uani 1 1 d .
Cl5 Cl 0.74084(4) 0.51536(2) 0.12958(2) 0.02245(7) Uani 1 1 d .
Cl6 Cl 0.87335(4) 0.59493(2) -0.07239(2) 0.02116(7) Uani 1 1 d .
O4 O 0.39241(12) -0.06291(7) 0.16723(6) 0.0259(2) Uani 1 1 d .
C16 C 0.44121(15) -0.03447(9) 0.09126(8) 0.0173(2) Uani 1 1 d .
C17 C 0.61818(15) 0.01037(8) 0.05449(8) 0.0160(2) Uani 1 1 d .
C18 C 0.67165(15) 0.04255(8) -0.02963(8) 0.0161(2) Uani 1 1 d .
Cl7 Cl 0.74360(4) 0.01817(2) 0.12727(2) 0.02383(7) Uani 1 1 d .
Cl8 Cl 0.87234(4) 0.09545(2) -0.07500(2) 0.02261(7) Uani 1 1 d .
C19 C 0.50532(16) 0.29840(9) -0.23543(8) 0.0187(2) Uani 1 1 d .
H19 H 0.5447 0.3177 -0.2949 0.022 Uiso 1 1 calc R
C20 C 0.34039(17) 0.25879(9) -0.20321(8) 0.0208(3) Uani 1 1 d .
H20 H 0.2646 0.2520 -0.2406 0.025 Uiso 1 1 calc R
C21 C 0.28316(16) 0.22829(9) -0.11536(8) 0.0184(2) Uani 1 1 d .
H21 H 0.1688 0.2002 -0.0941 0.022 Uiso 1 1 calc R
C22 C 0.16425(16) 0.16221(9) 0.06984(8) 0.0187(2) Uani 1 1 d .
H22 H 0.0897 0.1506 0.0343 0.022 Uiso 1 1 calc R
C23 C 0.10670(16) 0.13485(9) 0.15731(8) 0.0200(3) Uani 1 1 d .
H23 H -0.0060 0.1052 0.1802 0.024 Uiso 1 1 calc R
C24 C 0.21063(16) 0.15026(9) 0.21013(8) 0.0186(2) Uani 1 1 d .
H24 H 0.1689 0.1328 0.2692 0.022 Uiso 1 1 calc R
C25 C 0.49171(16) 0.20502(9) 0.23197(8) 0.0186(2) Uani 1 1 d .
H25 H 0.4514 0.1868 0.2913 0.022 Uiso 1 1 calc R
C26 C 0.65731(17) 0.24355(9) 0.20001(8) 0.0205(3) Uani 1 1 d .
H26 H 0.7332 0.2503 0.2374 0.025 Uiso 1 1 calc R
C27 C 0.71528(16) 0.27314(9) 0.11221(8) 0.0181(2) Uani 1 1 d .
H27 H 0.8303 0.3004 0.0911 0.022 Uiso 1 1 calc R
C28 C 0.83417(16) 0.33957(9) -0.07305(8) 0.0186(2) Uani 1 1 d .
H28 H 0.9092 0.3507 -0.0375 0.022 Uiso 1 1 calc R
C29 C 0.89101(16) 0.36784(9) -0.16081(8) 0.0197(3) Uani 1 1 d .
H29 H 1.0035 0.3976 -0.1838 0.024 Uiso 1 1 calc R
C30 C 0.78645(16) 0.35300(9) -0.21364(8) 0.0181(2) Uani 1 1 d .
H30 H 0.8275 0.3711 -0.2728 0.022 Uiso 1 1 calc R
C31 C 0.38774(15) 0.23773(8) -0.05852(8) 0.0138(2) Uani 1 1 d .
C32 C 0.32771(15) 0.20602(8) 0.03358(8) 0.0138(2) Uani 1 1 d .
C33 C 0.38028(15) 0.19220(8) 0.17714(8) 0.0151(2) Uani 1 1 d .
C34 C 0.43975(15) 0.22075(8) 0.08826(8) 0.0132(2) Uani 1 1 d .
C35 C 0.61087(15) 0.26400(8) 0.05536(8) 0.0136(2) Uani 1 1 d .
C36 C 0.67094(15) 0.29571(8) -0.03669(8) 0.0139(2) Uani 1 1 d .
C37 C 0.61709(15) 0.31070(8) -0.18055(8) 0.0152(2) Uani 1 1 d .
C38 C 0.55843(14) 0.28116(8) -0.09148(7) 0.0130(2) Uani 1 1 d .

loop_
_atom_site_aniso_label
_atom_site_aniso_U_11
_atom_site_aniso_U_22
_atom_site_aniso_U_33
_atom_site_aniso_U_23
_atom_site_aniso_U_13
_atom_site_aniso_U_12
C1 0.0215(6) 0.0152(5) 0.0171(6) -0.0089(5) -0.0014(5) 0.0025(4)
C2 0.0274(6) 0.0159(6) 0.0233(7) -0.0076(5) -0.0060(5) 0.0069(5)
C3 0.0324(7) 0.0163(6) 0.0211(7) -0.0056(5) -0.0086(6) 0.0065(5)
C4 0.0213(6) 0.0155(5) 0.0160(6) -0.0089(5) -0.0022(5) 0.0028(4)
C5 0.0302(7) 0.0138(5) 0.0231(7) -0.0061(5) -0.0049(5) 0.0058(5)
C6 0.0305(7) 0.0151(6) 0.0199(7) -0.0033(5) -0.0034(5) 0.0036(5)
S1 0.02888(16) 0.01703(14) 0.01739(16) -0.00961(12) -0.00167(12) 0.00637(12)
S2 0.03070(17) 0.01837(15) 0.01447(16) -0.00837(12) -0.00374(12) 0.00528(12)
S3 0.02841(16) 0.01591(14) 0.01719(16) -0.00940(12) -0.00227(12) 0.00571(12)
S4 0.02554(16) 0.01673(14) 0.01468(15) -0.00661(12) 0.00089(12) 0.00243(12)
O1 0.0342(5) 0.0242(5) 0.0204(5) -0.0119(4) 0.0050(4) 0.0070(4)
O2 0.0349(5) 0.0240(5) 0.0212(5) -0.0146(4) 0.0028(4) 0.0036(4)
C7 0.0191(6) 0.0165(6) 0.0171(6) -0.0071(5) 0.0013(5) 0.0010(4)
C8 0.0200(6) 0.0181(6) 0.0126(6) -0.0055(5) 0.0013(5) -0.0005(5)
C9 0.0194(6) 0.0138(5) 0.0170(6) -0.0053(5) 0.0006(5) 0.0001(4)
C10 0.0209(6) 0.0169(6) 0.0172(6) -0.0086(5) 0.0012(5) 0.0000(5)
C11 0.0209(6) 0.0187(6) 0.0137(6) -0.0070(5) 0.0004(5) -0.0004(5)
C12 0.0197(6) 0.0153(5) 0.0167(6) -0.0059(5) -0.0004(5) 0.0020(4)
Cl1 0.03150(17) 0.02665(16) 0.01311(15) -0.00529(13) 0.00333(12) 0.00146(13)
Cl2 0.03085(17) 0.01447(14) 0.02511(17) -0.00508(12) 0.00051(13) 0.00374(12)
Cl3 0.03476(18) 0.02800(16) 0.01322(16) -0.00757(13) -0.00019(13) 0.00174(13)
Cl4 0.03314(17) 0.01868(15) 0.02363(17) -0.00624(13) -0.00318(13) 0.00893(13)
O3 0.0219(5) 0.0326(5) 0.0137(5) -0.0056(4) 0.0020(4) -0.0042(4)
C13 0.0151(5) 0.0171(5) 0.0150(6) -0.0047(5) -0.0006(4) -0.0004(4)
C14 0.0139(5) 0.0173(5) 0.0156(6) -0.0066(5) -0.0039(4) -0.0001(4)
C15 0.0118(5) 0.0158(5) 0.0168(6) -0.0048(5) -0.0001(4) -0.0016(4)
Cl5 0.01960(14) 0.03069(17) 0.02066(16) -0.01239(13) -0.00646(12) -0.00148(12)
Cl6 0.01377(13) 0.02421(15) 0.02179(16) -0.00529(13) 0.00106(11) -0.00531(11)
O4 0.0239(5) 0.0351(5) 0.0142(5) -0.0055(4) 0.0014(4) -0.0035(4)
C16 0.0158(5) 0.0180(6) 0.0165(6) -0.0053(5) -0.0010(5) -0.0001(4)
C17 0.0148(5) 0.0177(5) 0.0167(6) -0.0073(5) -0.0039(4) -0.0003(4)
C18 0.0129(5) 0.0148(5) 0.0187(6) -0.0049(5) -0.0004(4) -0.0016(4)
Cl7 0.02096(15) 0.03227(17) 0.02286(17) -0.01410(14) -0.00703(12) -0.00135(12)
Cl8 0.01462(13) 0.02506(16) 0.02448(17) -0.00619(13) 0.00159(11) -0.00569(11)
C19 0.0223(6) 0.0211(6) 0.0131(6) -0.0069(5) -0.0015(5) -0.0016(5)
C20 0.0222(6) 0.0278(7) 0.0146(6) -0.0093(5) -0.0053(5) -0.0029(5)
C21 0.0172(5) 0.0221(6) 0.0166(6) -0.0079(5) -0.0016(5) -0.0037(5)
C22 0.0156(5) 0.0237(6) 0.0174(6) -0.0082(5) -0.0010(5) -0.0050(5)
C23 0.0158(5) 0.0247(6) 0.0177(6) -0.0070(5) 0.0023(5) -0.0063(5)
C24 0.0190(6) 0.0201(6) 0.0145(6) -0.0054(5) 0.0016(5) -0.0009(5)
C25 0.0227(6) 0.0201(6) 0.0140(6) -0.0074(5) -0.0026(5) -0.0017(5)
C26 0.0231(6) 0.0253(6) 0.0153(6) -0.0088(5) -0.0062(5) -0.0027(5)
C27 0.0164(5) 0.0220(6) 0.0171(6) -0.0083(5) -0.0020(5) -0.0037(5)
C28 0.0162(5) 0.0229(6) 0.0169(6) -0.0075(5) -0.0017(5) -0.0040(5)
C29 0.0160(5) 0.0230(6) 0.0180(6) -0.0062(5) 0.0022(5) -0.0055(5)
C30 0.0184(6) 0.0195(6) 0.0142(6) -0.0051(5) 0.0011(5) -0.0011(5)
C31 0.0141(5) 0.0139(5) 0.0139(6) -0.0058(4) -0.0022(4) 0.0003(4)
C32 0.0142(5) 0.0144(5) 0.0136(6) -0.0062(4) -0.0015(4) -0.0003(4)
C33 0.0167(5) 0.0140(5) 0.0142(6) -0.0055(5) -0.0008(4) 0.0004(4)
C34 0.0142(5) 0.0127(5) 0.0129(6) -0.0052(4) -0.0023(4) 0.0008(4)
C35 0.0147(5) 0.0127(5) 0.0133(6) -0.0050(4) -0.0019(4) 0.0000(4)
C36 0.0141(5) 0.0143(5) 0.0138(6) -0.0059(4) -0.0018(4) 0.0003(4)
C37 0.0174(5) 0.0148(5) 0.0134(6) -0.0054(5) -0.0017(4) 0.0010(4)
C38 0.0140(5) 0.0123(5) 0.0121(6) -0.0042(4) -0.0017(4) 0.0004(4)

loop_
_atom_type_symbol
_atom_type_description
_atom_type_scat_dispersion_real
_atom_type_scat_dispersion_imag
_atom_type_scat_source
C C 0.0033 0.0016 'International Tables Vol C Tables 4.2.6.8 and 6.1.1.4'
H H 0.0000 0.0000 'International Tables Vol C Tables 4.2.6.8 and 6.1.1.4'
O O 0.0106 0.0060 'International Tables Vol C Tables 4.2.6.8 and 6.1.1.4'
S S 0.1246 0.1234 'International Tables Vol C Tables 4.2.6.8 and 6.1.1.4'
Cl Cl 0.1484 0.1585 'International Tables Vol C Tables 4.2.6.8 and 6.1.1.4'

loop_
_geom_angle_atom_site_label_1
_geom_angle_atom_site_label_2
_geom_angle_atom_site_label_3
_geom_angle
_geom_angle_site_symmetry_1
_geom_angle_site_symmetry_3
C4 C1 S1 121.74(10) . .
C4 C1 S2 123.09(9) . .
S2 C1 S1 115.03(7) . .
C3 C2 H2 121.6 . .
C3 C2 S1 116.88(10) . .
S1 C2 H2 121.6 . .
C2 C3 H3 121.0 . .
C2 C3 S2 117.97(10) . .
S2 C3 H3 121.0 . .
C1 C4 S3 122.36(10) . .
C1 C4 S4 121.86(9) . .
S3 C4 S4 115.52(7) . .
C6 C5 H5 121.5 . .
C6 C5 S3 116.98(10) . .
S3 C5 H5 121.5 . .
C5 C6 H6 120.8 . .
C5 C6 S4 118.32(10) . .
S4 C6 H6 120.8 . .
C2 S1 C1 95.21(6) . .
C1 S2 C3 94.90(6) . .
C5 S3 C4 94.84(6) . .
C6 S4 C4 94.32(6) . .
O1 C7 C8 121.55(11) . .
O1 C7 C12 122.46(11) . .
C12 C7 C8 115.88(10) . .
C7 C8 Cl1 115.56(9) . .
C9 C8 C7 121.65(11) . .
C9 C8 Cl1 122.65(10) . .
C8 C9 C10 122.32(11) . .
C8 C9 Cl2 121.74(10) . .
C10 C9 Cl2 115.92(8) . .
O2 C10 C9 122.69(11) . .
O2 C10 C11 121.39(12) . .
C9 C10 C11 115.92(10) . .
C10 C11 Cl3 115.63(9) . .
C12 C11 C10 121.80(11) . .
C12 C11 Cl3 122.57(10) . .
C7 C12 Cl4 115.78(8) . .
C11 C12 C7 122.31(11) . .
C11 C12 Cl4 121.89(10) . .
O3 C13 C14 121.68(11) . .
O3 C13 C15 121.97(11) . 2_665
C14 C13 C15 116.35(10) . 2_665
C13 C14 Cl5 114.88(9) . .
C15 C14 C13 121.65(11) . .
C15 C14 Cl5 123.47(9) . .
C13 C15 Cl6 114.68(9) 2_665 .
C14 C15 C13 122.00(10) . 2_665
C14 C15 Cl6 123.32(10) . .
O4 C16 C17 121.60(12) . .
O4 C16 C18 122.02(11) . 2_655
C18 C16 C17 116.38(10) 2_655 .
C16 C17 Cl7 114.92(9) . .
C18 C17 C16 121.62(11) . .
C18 C17 Cl7 123.45(10) . .
C16 C18 Cl8 114.60(9) 2_655 .
C17 C18 C16 121.99(11) . 2_655
C17 C18 Cl8 123.41(10) . .
C20 C19 H19 119.9 . .
C20 C19 C37 120.21(12) . .
C37 C19 H19 119.9 . .
C19 C20 H20 119.9 . .
C19 C20 C21 120.14(12) . .
C21 C20 H20 119.9 . .
C20 C21 H21 118.9 . .
C31 C21 C20 122.11(12) . .
C31 C21 H21 118.9 . .
C23 C22 H22 119.2 . .
C32 C22 H22 119.2 . .
C32 C22 C23 121.62(12) . .
C22 C23 H23 119.7 . .
C24 C23 C22 120.69(11) . .
C24 C23 H23 119.7 . .
C23 C24 H24 119.9 . .
C23 C24 C33 120.11(12) . .
C33 C24 H24 119.9 . .
C26 C25 H25 119.9 . .
C26 C25 C33 120.23(12) . .
C33 C25 H25 119.9 . .
C25 C26 H26 120.0 . .
C25 C26 C27 120.09(12) . .
C27 C26 H26 120.0 . .
C26 C27 H27 118.9 . .
C35 C27 C26 122.19(11) . .
C35 C27 H27 118.9 . .
C29 C28 H28 119.2 . .
C36 C28 H28 119.2 . .
C36 C28 C29 121.68(12) . .
C28 C29 H29 119.7 . .
C30 C29 C28 120.64(11) . .
C30 C29 H29 119.7 . .
C29 C30 H30 119.9 . .
C29 C30 C37 120.16(11) . .
C37 C30 H30 119.9 . .
C21 C31 C32 122.17(11) . .
C21 C31 C38 118.41(11) . .
C38 C31 C32 119.42(10) . .
C22 C32 C31 122.27(11) . .
C22 C32 C34 118.41(11) . .
C34 C32 C31 119.32(10) . .
C24 C33 C34 119.66(11) . .
C25 C33 C24 120.53(11) . .
C25 C33 C34 119.81(11) . .
C32 C34 C35 121.30(11) . .
C33 C34 C32 119.47(10) . .
C33 C34 C35 119.23(11) . .
C27 C35 C34 118.39(11) . .
C27 C35 C36 122.21(11) . .
C34 C35 C36 119.39(10) . .
C28 C36 C35 122.37(11) . .
C28 C36 C38 118.36(11) . .
C38 C36 C35 119.28(10) . .
C19 C37 C30 120.49(11) . .
C19 C37 C38 119.82(11) . .
C30 C37 C38 119.68(11) . .
C31 C38 C36 121.28(10) . .
C37 C38 C31 119.27(11) . .
C37 C38 C36 119.45(10) . .

loop_
_geom_bond_atom_site_label_1
_geom_bond_atom_site_label_2
_geom_bond_distance
_geom_bond_site_symmetry_2
C1 C4 1.3723(17) .
C1 S1 1.7325(12) .
C1 S2 1.7267(13) .
C2 H2 0.9500 .
C2 C3 1.3266(18) .
C2 S1 1.7284(14) .
C3 H3 0.9500 .
C3 S2 1.7268(13) .
C4 S3 1.7321(12) .
C4 S4 1.7347(13) .
C5 H5 0.9500 .
C5 C6 1.3296(18) .
C5 S3 1.7286(14) .
C6 H6 0.9500 .
C6 S4 1.7246(13) .
O1 C7 1.2263(14) .
O2 C10 1.2302(14) .
C7 C8 1.4701(16) .
C7 C12 1.4621(17) .
C8 C9 1.3576(16) .
C8 Cl1 1.7070(13) .
C9 C10 1.4586(17) .
C9 Cl2 1.7144(12) .
C10 C11 1.4692(16) .
C11 C12 1.3531(16) .
C11 Cl3 1.7071(13) .
C12 Cl4 1.7141(12) .
O3 C13 1.2079(15) .
C13 C14 1.4840(16) .
C13 C15 1.4855(17) 2_665
C14 C15 1.3371(17) .
C14 Cl5 1.7034(12) .
C15 C13 1.4856(17) 2_665
C15 Cl6 1.7018(12) .
O4 C16 1.2073(15) .
C16 C17 1.4846(17) .
C16 C18 1.4842(17) 2_655
C17 C18 1.3355(17) .
C17 Cl7 1.7029(12) .
C18 C16 1.4842(17) 2_655
C18 Cl8 1.7028(12) .
C19 H19 0.9500 .
C19 C20 1.3684(17) .
C19 C37 1.4119(17) .
C20 H20 0.9500 .
C20 C21 1.3992(17) .
C21 H21 0.9500 .
C21 C31 1.3836(17) .
C22 H22 0.9500 .
C22 C23 1.3980(17) .
C22 C32 1.3890(16) .
C23 H23 0.9500 .
C23 C24 1.3639(18) .
C24 H24 0.9500 .
C24 C33 1.4133(17) .
C25 H25 0.9500 .
C25 C26 1.3671(18) .
C25 C33 1.4128(17) .
C26 H26 0.9500 .
C26 C27 1.4006(17) .
C27 H27 0.9500 .
C27 C35 1.3809(17) .
C28 H28 0.9500 .
C28 C29 1.4001(17) .
C28 C36 1.3881(16) .
C29 H29 0.9500 .
C29 C30 1.3632(18) .
C30 H30 0.9500 .
C30 C37 1.4134(17) .
C31 C32 1.4672(16) .
C31 C38 1.4282(16) .
C32 C34 1.4266(16) .
C33 C34 1.4209(16) .
C34 C35 1.4299(16) .
C35 C36 1.4666(16) .
C36 C38 1.4292(16) .
C37 C38 1.4212(16) .

loop_
_geom_torsion_atom_site_label_1
_geom_torsion_atom_site_label_2
_geom_torsion_atom_site_label_3
_geom_torsion_atom_site_label_4
_geom_torsion
_geom_torsion_site_symmetry_1
_geom_torsion_site_symmetry_4
C1 C4 S3 C5 -174.11(12) . .
C1 C4 S4 C6 174.62(12) . .
C2 C3 S2 C1 0.38(13) . .
C3 C2 S1 C1 -1.00(13) . .
C4 C1 S1 C2 -174.61(12) . .
C4 C1 S2 C3 174.73(12) . .
C5 C6 S4 C4 -0.89(13) . .
C6 C5 S3 C4 -0.80(13) . .
S1 C1 C4 S3 179.49(7) . .
S1 C1 C4 S4 5.57(17) . .
S1 C1 S2 C3 -1.05(9) . .
S1 C2 C3 S2 0.44(16) . .
S2 C1 C4 S3 3.99(17) . .
S2 C1 C4 S4 -169.94(7) . .
S2 C1 S1 C2 1.23(9) . .
S3 C4 S4 C6 0.30(9) . .
S3 C5 C6 S4 1.19(17) . .
S4 C4 S3 C5 0.18(9) . .
O1 C7 C8 C9 -174.76(13) . .
O1 C7 C8 Cl1 0.99(17) . .
O1 C7 C12 C11 174.75(13) . .
O1 C7 C12 Cl4 -3.95(17) . .
O2 C10 C11 C12 177.25(13) . .
O2 C10 C11 Cl3 -2.01(17) . .
C7 C8 C9 C10 -2.8(2) . .
C7 C8 C9 Cl2 175.50(10) . .
C8 C7 C12 C11 -1.57(19) . .
C8 C7 C12 Cl4 179.73(9) . .
C8 C9 C10 O2 -177.20(13) . .
C8 C9 C10 C11 3.58(18) . .
C9 C10 C11 C12 -3.52(18) . .
C9 C10 C11 Cl3 177.22(9) . .
C10 C11 C12 C7 2.7(2) . .
C10 C11 C12 Cl4 -178.70(10) . .
C12 C7 C8 C9 1.60(18) . .
C12 C7 C8 Cl1 177.35(9) . .
Cl1 C8 C9 C10 -178.21(10) . .
Cl1 C8 C9 Cl2 0.05(17) . .
Cl2 C9 C10 O2 4.44(17) . .
Cl2 C9 C10 C11 -174.78(9) . .
Cl3 C11 C12 C7 -178.11(10) . .
Cl3 C11 C12 Cl4 0.51(17) . .
O3 C13 C14 C15 -179.74(12) . .
O3 C13 C14 Cl5 -0.13(16) . .
C13 C14 C15 C13 -0.29(19) . 2_665
C13 C14 C15 Cl6 179.63(9) . .
C15 C13 C14 C15 0.28(18) 2_665 .
C15 C13 C14 Cl5 179.89(8) 2_665 .
Cl5 C14 C15 C13 -179.88(9) . 2_665
Cl5 C14 C15 Cl6 0.05(16) . .
O4 C16 C17 C18 -179.44(12) . .
O4 C16 C17 Cl7 -0.07(16) . .
C16 C17 C18 C16 -0.74(19) . 2_655
C16 C17 C18 Cl8 179.39(9) . .
C18 C16 C17 C18 0.70(18) 2_655 .
C18 C16 C17 Cl7 -179.93(8) 2_655 .
Cl7 C17 C18 C16 179.94(9) . 2_655
Cl7 C17 C18 Cl8 0.07(16) . .
C19 C20 C21 C31 0.81(19) . .
C19 C37 C38 C31 1.11(16) . .
C19 C37 C38 C36 -178.70(10) . .
C20 C19 C37 C30 -178.97(11) . .
C20 C19 C37 C38 0.47(18) . .
C20 C21 C31 C32 179.83(11) . .
C20 C21 C31 C38 0.77(18) . .
C21 C31 C32 C22 1.78(18) . .
C21 C31 C32 C34 -177.93(11) . .
C21 C31 C38 C36 178.10(10) . .
C21 C31 C38 C37 -1.70(16) . .
C22 C23 C24 C33 -1.54(19) . .
C22 C32 C34 C33 -1.21(16) . .
C22 C32 C34 C35 178.97(10) . .
C23 C22 C32 C31 -178.14(11) . .
C23 C22 C32 C34 1.57(18) . .
C23 C24 C33 C25 -177.50(12) . .
C23 C24 C33 C34 1.85(17) . .
C24 C33 C34 C32 -0.45(16) . .
C24 C33 C34 C35 179.36(10) . .
C25 C26 C27 C35 -0.69(19) . .
C25 C33 C34 C32 178.90(10) . .
C25 C33 C34 C35 -1.28(16) . .
C26 C25 C33 C24 178.45(11) . .
C26 C25 C33 C34 -0.90(18) . .
C26 C27 C35 C34 -1.49(18) . .
C26 C27 C35 C36 179.48(11) . .
C27 C35 C36 C28 -2.03(17) . .
C27 C35 C36 C38 177.90(11) . .
C28 C29 C30 C37 1.45(19) . .
C28 C36 C38 C31 -179.08(10) . .
C28 C36 C38 C37 0.72(16) . .
C29 C28 C36 C35 178.79(11) . .
C29 C28 C36 C38 -1.14(17) . .
C29 C30 C37 C19 177.59(11) . .
C29 C30 C37 C38 -1.84(17) . .
C30 C37 C38 C31 -179.45(10) . .
C30 C37 C38 C36 0.74(16) . .
C31 C32 C34 C33 178.50(10) . .
C31 C32 C34 C35 -1.31(16) . .
C32 C22 C23 C24 -0.20(19) . .
C32 C31 C38 C36 -0.99(16) . .
C32 C31 C38 C37 179.22(10) . .
C32 C34 C35 C27 -177.75(10) . .
C32 C34 C35 C36 1.30(16) . .
C33 C25 C26 C27 1.90(19) . .
C33 C34 C35 C27 2.44(16) . .
C33 C34 C35 C36 -178.51(10) . .
C34 C35 C36 C28 178.95(11) . .
C34 C35 C36 C38 -1.11(16) . .
C35 C36 C38 C31 0.98(16) . .
C35 C36 C38 C37 -179.22(10) . .
C36 C28 C29 C30 0.07(19) . .
C37 C19 C20 C21 -1.43(19) . .
C38 C31 C32 C22 -179.17(11) . .
C38 C31 C32 C34 1.13(16) . .
